data_1562799
loop_
_publ_author_name
'Nichols, Eric J.'
'Shi, Jiawanjun'
'Huq, Ashfia'
'Vogel, Sven C.'
'Misture, Scott T.'

_publ_section_title
;
 Controlling structure distortions in 3-layer ferroelectric Aurivillius
 oxides
;
_journal_name_full 'Journal of Solid State Chemistry'
_journal_page_first 475
_journal_page_last 482
_journal_paper_doi 10.1016/j.jssc.2012.09.025
_journal_volume 197
_journal_year 2013
_chemical_formula_sum 'Bi0.67 La0.67 O4 Ti'
_chemical_formula_weight 343.82
_space_group_IT_number 41
_space_group_name_Hall 'B -2ab 2'
_space_group_name_H-M_alt 'B 2 e b'
_symmetry_cell_setting orthorhombic
_symmetry_space_group_name_H-M 'B 2 e b'
_cell_angle_alpha 90.0
_cell_angle_beta 90.0
_cell_angle_gamma 90.0
_cell_formula_units_Z 12
_cell_length_a 5.41820(29)
_cell_length_b 5.41048(30)
_cell_length_c 32.9798(6)
_cell_measurement_temperature 298
_cell_volume 966.80(8)
_computing_structure_refinement GSAS
_diffrn_ambient_temperature 298
_diffrn_measurement_device_type 'Siemens D500'
_diffrn_radiation_source 'x ray'
_diffrn_radiation_type 'Cu K\a~1~'
_diffrn_radiation_wavelength 1.5406
_pd_meas_scan_method cont
_pd_phase_name Bi2La2Ti3O12
_pd_proc_ls_prof_R_factor 0.0134
_pd_proc_ls_prof_wR_factor 0.0195
_pd_spec_mounting 'packed powder pellet'
_refine_ls_goodness_of_fit_all 3.94
_refine_ls_matrix_type full
_refine_ls_number_parameters 78
_refine_ls_number_restraints 0
_refine_ls_shift/su_max 0.05
_refine_ls_shift/su_mean 0.00
_cod_data_source_file BI2LA2TI3O12.cif
_cod_data_source_block BI2LA2TI3O12
_cod_original_cell_volume 966.805(77)
_cod_original_sg_symbol_H-M 'B 2 c b'
_cod_database_code 1562799

loop_
_symmetry_equiv_pos_site_id
_symmetry_equiv_pos_as_xyz
1 +x,+y,+z
2 +x,-y,-z
3 +x,-y+1/2,+z+1/2
4 +x,+y+1/2,-z+1/2
101 +x+1/2,+y,+z+1/2
102 +x+1/2,-y,-z+1/2
103 +x+1/2,-y+1/2,+z
104 +x+1/2,+y+1/2,-z

loop_
_atom_site_type_symbol
_atom_site_label
_atom_site_fract_x
_atom_site_fract_y
_atom_site_fract_z
_atom_site_occupancy
_atom_site_thermal_displace_type
_atom_site_U_iso_or_equiv
_atom_site_symmetry_multiplicity
La La1_1 0.0000 1.0084(7) 0.06553(5) 0.763(10) Uiso 0.01506(29) 8
Bi Bi1_1 0.0000 1.0084(7) 0.06553(5) 0.237(10) Uiso 0.01506(29) 8
La La2_1 -0.0158(35) -0.0348(23) 0.1995(4) 0.237(10) Uiso 0.0160(5) 8
Bi Bi2_1 0.0001(13) -0.0059(9) 0.21305(10) 0.763(10) Uiso 0.0160(5) 8
Ti Ti1 0.0028(20) 0.0 0.5 1.0 Uiso 0.0025(4) 4
Ti Ti2 -0.0159(14) 1.0018(11) 0.37115(6) 1.0 Uiso 0.0025(4) 8
O O1 0.29873 0.2975(9) 0.00074(19) 1.0 Uiso 0.0214(7) 8
O O2 0.2573(17) 0.2512(14) 0.24836(11) 1.0 Uiso 0.0069(4) 8
O O3 0.0145(14) 0.0260(8) 0.44259(5) 1.0 Uiso 0.0112(5) 8
O O4 -0.0053(14) 0.9582(8) 0.31784(7) 1.0 Uiso 0.0281(10) 8
O O5 0.2454(13) 0.2396(10) 0.11270(9) 1.0 Uiso 0.0121(6) 8
O O6 0.2667(15) 0.2677(11) 0.88121(10) 1.0 Uiso 0.0141(8) 8

loop_
_atom_type_symbol
_atom_type_number_in_cell
La 8.0
Bi 8.0
Ti 12.0
O 48.0

loop_
_geom_angle_atom_site_label_1
_geom_angle_atom_site_label_2
_geom_angle_atom_site_label_3
_geom_angle
_geom_angle_site_symmetry_1
_geom_angle_site_symmetry_2
_geom_angle_site_symmetry_3
_geom_angle_publ_flag
O1 La1_1 O1 48.70(23) 103_464 . 104_454 n
O1 La1_1 O3 109.40(16) 103_464 . 4_555 n
O1 La1_1 O3 61.93(18) 103_464 . 102_465 n
O1 La1_1 O5 123.21(21) 103_464 . 1_565 n
O1 La1_1 O5 93.53(16) 103_464 . 103_464 n
O1 La1_1 O6 165.76(14) 103_464 . 2_566 n
O1 La1_1 O6 124.18(27) 103_464 . 104_455 n
O1 La1_1 O3 60.77(14) 104_454 . 4_555 n
O1 La1_1 O3 59.27(16) 104_454 . 102_465 n
O1 La1_1 O5 165.85(17) 104_454 . 1_565 n
O1 La1_1 O5 121.53(24) 104_454 . 103_464 n
O1 La1_1 O6 120.59(19) 104_454 . 2_566 n
O1 La1_1 O6 98.47(16) 104_454 . 104_455 n
O3 La1_1 O3 87.04(18) 4_555 . 102_465 n
O3 La1_1 O5 124.72(19) 4_555 . 1_565 n
O3 La1_1 O5 128.58(20) 4_555 . 103_464 n
O3 La1_1 O6 60.33(14) 4_555 . 2_566 n
O3 La1_1 O6 64.72(17) 4_555 . 104_455 n
O3 La1_1 O5 130.65(16) 102_465 . 1_565 n
O3 La1_1 O5 63.74(15) 102_465 . 103_464 n
O3 La1_1 O6 123.75(16) 102_465 . 2_566 n
O3 La1_1 O6 62.34(16) 102_465 . 104_455 n
O5 La1_1 O5 66.92(8) 1_565 . 103_464 n
O5 La1_1 O6 64.75(15) 1_565 . 2_566 n
O5 La1_1 O6 95.52(14) 1_565 . 104_455 n
O5 La1_1 O6 100.65(12) 103_464 . 2_566 n
O5 La1_1 O6 64.32(15) 103_464 . 104_455 n
O6 La1_1 O6 62.46(9) 2_566 . 104_455 n
O1 La1_1 O1 48.70(23) 103_464 . 104_454 n
O1 La1_1 O3 109.40(16) 103_464 . 4_555 n
O1 La1_1 O3 61.93(18) 103_464 . 102_465 n
O1 La1_1 O5 123.21(21) 103_464 . 1_565 n
O1 La1_1 O5 93.53(16) 103_464 . 103_464 n
O1 La1_1 O6 165.76(14) 103_464 . 2_566 n
O1 La1_1 O6 124.18(27) 103_464 . 104_455 n
O1 La1_1 O3 60.77(14) 104_454 . 4_555 n
O1 La1_1 O3 59.27(16) 104_454 . 102_465 n
O1 La1_1 O5 165.85(17) 104_454 . 1_565 n
O1 La1_1 O5 121.53(24) 104_454 . 103_464 n
O1 La1_1 O6 120.59(19) 104_454 . 2_566 n
O1 La1_1 O6 98.47(16) 104_454 . 104_455 n
O3 La1_1 O3 87.04(18) 4_555 . 102_465 n
O3 La1_1 O5 124.72(19) 4_555 . 1_565 n
O3 La1_1 O5 128.58(20) 4_555 . 103_464 n
O3 La1_1 O6 60.33(14) 4_555 . 2_566 n
O3 La1_1 O6 64.72(17) 4_555 . 104_455 n
O3 La1_1 O5 130.65(16) 102_465 . 1_565 n
O3 La1_1 O5 63.74(15) 102_465 . 103_464 n
O3 La1_1 O6 123.75(16) 102_465 . 2_566 n
O3 La1_1 O6 62.34(16) 102_465 . 104_455 n
O5 La1_1 O5 66.92(8) 1_565 . 103_464 n
O5 La1_1 O6 64.75(15) 1_565 . 2_566 n
O5 La1_1 O6 95.52(14) 1_565 . 104_455 n
O5 La1_1 O6 100.65(12) 103_464 . 2_566 n
O5 La1_1 O6 64.32(15) 103_464 . 104_455 n
O6 La1_1 O6 62.46(9) 2_566 . 104_455 n
O5 Bi1_1 O5 66.92(8) 1_565 . 103_464 n
O5 Bi1_1 O6 95.52(14) 1_565 . 104_455 n
O5 Bi1_1 O6 64.32(15) 103_464 . 104_455 n
O5 Bi1_1 O5 66.92(8) 1_565 . 103_464 n
O5 Bi1_1 O6 95.52(14) 1_565 . 104_455 n
O5 Bi1_1 O6 64.32(15) 103_464 . 104_455 n
La2_1 La2_1 La2_1 100.0(6) 103_444 . 103_544 n
La2_1 La2_1 La2_1 0.0 103_444 . 103_444 n
La2_1 La2_1 La2_1 100.0(6) 103_444 . 103_544 n
La2_1 La2_1 Bi2_1 112.5(17) 103_444 . 1_555 n
La2_1 La2_1 Bi2_1 112.5(17) 103_444 . 1_555 n
La2_1 La2_1 O2 143.26(32) 103_444 . 1_555 n
La2_1 La2_1 O2 99.6(4) 103_444 . 4_545 n
La2_1 La2_1 O2 46.16(34) 103_444 . 102_455 n
La2_1 La2_1 O2 91.5(4) 103_444 . 103_454 n
La2_1 La2_1 O4 130.1(6) 103_444 . 4_545 n
La2_1 La2_1 O4 50.69(15) 103_444 . 102_465 n
La2_1 La2_1 La2_1 100.0(6) 103_544 . 103_444 n
La2_1 La2_1 La2_1 0.0 103_544 . 103_544 n
La2_1 La2_1 Bi2_1 96.0(25) 103_544 . 1_555 n
La2_1 La2_1 Bi2_1 96.0(25) 103_544 . 1_555 n
La2_1 La2_1 O2 87.30(30) 103_544 . 1_555 n
La2_1 La2_1 O2 43.0(4) 103_544 . 4_545 n
La2_1 La2_1 O2 94.6(7) 103_544 . 102_455 n
La2_1 La2_1 O2 139.6(4) 103_544 . 103_454 n
La2_1 La2_1 O4 127.7(4) 103_544 . 4_545 n
La2_1 La2_1 O4 147.6(5) 103_544 . 102_465 n
La2_1 La2_1 La2_1 100.0(6) 103_444 . 103_544 n
La2_1 La2_1 Bi2_1 112.5(17) 103_444 . 1_555 n
La2_1 La2_1 Bi2_1 112.5(17) 103_444 . 1_555 n
La2_1 La2_1 O2 143.26(32) 103_444 . 1_555 n
La2_1 La2_1 O2 99.6(4) 103_444 . 4_545 n
La2_1 La2_1 O2 46.16(34) 103_444 . 102_455 n
La2_1 La2_1 O2 91.5(4) 103_444 . 103_454 n
La2_1 La2_1 O4 130.1(6) 103_444 . 4_545 n
La2_1 La2_1 O4 50.69(15) 103_444 . 102_465 n
La2_1 La2_1 Bi2_1 96.0(25) 103_544 . 1_555 n
La2_1 La2_1 Bi2_1 96.0(25) 103_544 . 1_555 n
La2_1 La2_1 O2 87.30(30) 103_544 . 1_555 n
La2_1 La2_1 O2 43.0(4) 103_544 . 4_545 n
La2_1 La2_1 O2 94.6(7) 103_544 . 102_455 n
La2_1 La2_1 O2 139.6(4) 103_544 . 103_454 n
La2_1 La2_1 O4 127.7(4) 103_544 . 4_545 n
La2_1 La2_1 O4 147.6(5) 103_544 . 102_465 n
Bi2_1 La2_1 Bi2_1 0.0 1_555 . 1_555 n
Bi2_1 La2_1 O2 30.8(15) 1_555 . 1_555 n
Bi2_1 La2_1 O2 56.1(22) 1_555 . 4_545 n
Bi2_1 La2_1 O2 67.5(15) 1_555 . 102_455 n
Bi2_1 La2_1 O2 44.4(23) 1_555 . 103_454 n
Bi2_1 La2_1 O4 79.4(16) 1_555 . 4_545 n
Bi2_1 La2_1 O4 107.6(27) 1_555 . 102_465 n
Bi2_1 La2_1 O2 30.8(15) 1_555 . 1_555 n
Bi2_1 La2_1 O2 56.1(22) 1_555 . 4_545 n
Bi2_1 La2_1 O2 67.5(15) 1_555 . 102_455 n
Bi2_1 La2_1 O2 44.4(23) 1_555 . 103_454 n
Bi2_1 La2_1 O4 79.4(16) 1_555 . 4_545 n
Bi2_1 La2_1 O4 107.6(27) 1_555 . 102_465 n
O2 La2_1 O2 62.1(4) 1_555 . 4_545 n
O2 La2_1 O2 97.7(4) 1_555 . 102_455 n
O2 La2_1 O2 62.24(29) 1_555 . 103_454 n
O2 La2_1 O4 62.43(26) 1_555 . 4_545 n
O2 La2_1 O4 124.1(6) 1_555 . 102_465 n
O2 La2_1 O2 66.12(34) 4_545 . 102_455 n
O2 La2_1 O2 97.1(5) 4_545 . 103_454 n
O2 La2_1 O4 124.0(5) 4_545 . 4_545 n
O2 La2_1 O4 141.1(6) 4_545 . 102_465 n
O2 La2_1 O2 66.3(4) 102_455 . 103_454 n
O2 La2_1 O4 128.8(7) 102_455 . 4_545 n
O2 La2_1 O4 75.0(5) 102_455 . 102_465 n
O2 La2_1 O4 62.70(34) 103_454 . 4_545 n
O2 La2_1 O4 64.4(5) 103_454 . 102_465 n
O4 La2_1 O4 79.5(5) 4_545 . 102_465 n
La2_1 La2_1 La2_1 100.0(6) 103_444 . 103_544 n
La2_1 La2_1 La2_1 0.0 103_444 . 103_444 n
La2_1 La2_1 La2_1 100.0(6) 103_444 . 103_544 n
La2_1 La2_1 Bi2_1 112.5(17) 103_444 . 1_555 n
La2_1 La2_1 Bi2_1 112.5(17) 103_444 . 1_555 n
La2_1 La2_1 O2 143.26(32) 103_444 . 1_555 n
La2_1 La2_1 O2 99.6(4) 103_444 . 4_545 n
La2_1 La2_1 O2 46.16(34) 103_444 . 102_455 n
La2_1 La2_1 O2 91.5(4) 103_444 . 103_454 n
La2_1 La2_1 O4 130.1(6) 103_444 . 4_545 n
La2_1 La2_1 O4 50.69(15) 103_444 . 102_465 n
La2_1 La2_1 La2_1 100.0(6) 103_544 . 103_444 n
La2_1 La2_1 La2_1 0.0 103_544 . 103_544 n
La2_1 La2_1 Bi2_1 96.0(25) 103_544 . 1_555 n
La2_1 La2_1 Bi2_1 96.0(25) 103_544 . 1_555 n
La2_1 La2_1 O2 87.30(30) 103_544 . 1_555 n
La2_1 La2_1 O2 43.0(4) 103_544 . 4_545 n
La2_1 La2_1 O2 94.6(7) 103_544 . 102_455 n
La2_1 La2_1 O2 139.6(4) 103_544 . 103_454 n
La2_1 La2_1 O4 127.7(4) 103_544 . 4_545 n
La2_1 La2_1 O4 147.6(5) 103_544 . 102_465 n
La2_1 La2_1 La2_1 100.0(6) 103_444 . 103_544 n
La2_1 La2_1 Bi2_1 112.5(17) 103_444 . 1_555 n
La2_1 La2_1 Bi2_1 112.5(17) 103_444 . 1_555 n
La2_1 La2_1 O2 143.26(32) 103_444 . 1_555 n
La2_1 La2_1 O2 99.6(4) 103_444 . 4_545 n
La2_1 La2_1 O2 46.16(34) 103_444 . 102_455 n
La2_1 La2_1 O2 91.5(4) 103_444 . 103_454 n
La2_1 La2_1 O4 130.1(6) 103_444 . 4_545 n
La2_1 La2_1 O4 50.69(15) 103_444 . 102_465 n
La2_1 La2_1 Bi2_1 96.0(25) 103_544 . 1_555 n
La2_1 La2_1 Bi2_1 96.0(25) 103_544 . 1_555 n
La2_1 La2_1 O2 87.30(30) 103_544 . 1_555 n
La2_1 La2_1 O2 43.0(4) 103_544 . 4_545 n
La2_1 La2_1 O2 94.6(7) 103_544 . 102_455 n
La2_1 La2_1 O2 139.6(4) 103_544 . 103_454 n
La2_1 La2_1 O4 127.7(4) 103_544 . 4_545 n
La2_1 La2_1 O4 147.6(5) 103_544 . 102_465 n
Bi2_1 La2_1 Bi2_1 0.0 1_555 . 1_555 n
Bi2_1 La2_1 O2 30.8(15) 1_555 . 1_555 n
Bi2_1 La2_1 O2 56.1(22) 1_555 . 4_545 n
Bi2_1 La2_1 O2 67.5(15) 1_555 . 102_455 n
Bi2_1 La2_1 O2 44.4(23) 1_555 . 103_454 n
Bi2_1 La2_1 O4 79.4(16) 1_555 . 4_545 n
Bi2_1 La2_1 O4 107.6(27) 1_555 . 102_465 n
Bi2_1 La2_1 O2 30.8(15) 1_555 . 1_555 n
Bi2_1 La2_1 O2 56.1(22) 1_555 . 4_545 n
Bi2_1 La2_1 O2 67.5(15) 1_555 . 102_455 n
Bi2_1 La2_1 O2 44.4(23) 1_555 . 103_454 n
Bi2_1 La2_1 O4 79.4(16) 1_555 . 4_545 n
Bi2_1 La2_1 O4 107.6(27) 1_555 . 102_465 n
O2 La2_1 O2 62.1(4) 1_555 . 4_545 n
O2 La2_1 O2 97.7(4) 1_555 . 102_455 n
O2 La2_1 O2 62.24(29) 1_555 . 103_454 n
O2 La2_1 O4 62.43(26) 1_555 . 4_545 n
O2 La2_1 O4 124.1(6) 1_555 . 102_465 n
O2 La2_1 O2 66.12(34) 4_545 . 102_455 n
O2 La2_1 O2 97.1(5) 4_545 . 103_454 n
O2 La2_1 O4 124.0(5) 4_545 . 4_545 n
O2 La2_1 O4 141.1(6) 4_545 . 102_465 n
O2 La2_1 O2 66.3(4) 102_455 . 103_454 n
O2 La2_1 O4 128.8(7) 102_455 . 4_545 n
O2 La2_1 O4 75.0(5) 102_455 . 102_465 n
O2 La2_1 O4 62.70(34) 103_454 . 4_545 n
O2 La2_1 O4 64.4(5) 103_454 . 102_465 n
O4 La2_1 O4 79.5(5) 4_545 . 102_465 n
La2_1 Bi2_1 La2_1 0.0 1_555 . 1_555 n
La2_1 Bi2_1 O2 142.9(18) 1_555 . 1_555 n
La2_1 Bi2_1 O2 113.8(24) 1_555 . 4_545 n
La2_1 Bi2_1 O2 100.9(16) 1_555 . 102_455 n
La2_1 Bi2_1 O2 126.7(27) 1_555 . 103_454 n
La2_1 Bi2_1 O2 142.9(18) 1_555 . 1_555 n
La2_1 Bi2_1 O2 113.8(24) 1_555 . 4_545 n
La2_1 Bi2_1 O2 100.9(16) 1_555 . 102_455 n
La2_1 Bi2_1 O2 126.7(27) 1_555 . 103_454 n
O2 Bi2_1 O2 72.14(17) 1_555 . 4_545 n
O2 Bi2_1 O2 115.26(18) 1_555 . 102_455 n
O2 Bi2_1 O2 73.96(16) 1_555 . 103_454 n
O2 Bi2_1 O2 72.50(11) 4_545 . 102_455 n
O2 Bi2_1 O2 114.78(20) 4_545 . 103_454 n
O2 Bi2_1 O2 74.36(17) 102_455 . 103_454 n
La2_1 Bi2_1 La2_1 0.0 1_555 . 1_555 n
La2_1 Bi2_1 O2 142.9(18) 1_555 . 1_555 n
La2_1 Bi2_1 O2 113.8(24) 1_555 . 4_545 n
La2_1 Bi2_1 O2 100.9(16) 1_555 . 102_455 n
La2_1 Bi2_1 O2 126.7(27) 1_555 . 103_454 n
La2_1 Bi2_1 O2 142.9(18) 1_555 . 1_555 n
La2_1 Bi2_1 O2 113.8(24) 1_555 . 4_545 n
La2_1 Bi2_1 O2 100.9(16) 1_555 . 102_455 n
La2_1 Bi2_1 O2 126.7(27) 1_555 . 103_454 n
O2 Bi2_1 O2 72.14(17) 1_555 . 4_545 n
O2 Bi2_1 O2 115.26(18) 1_555 . 102_455 n
O2 Bi2_1 O2 73.96(16) 1_555 . 103_454 n
O2 Bi2_1 O2 72.50(11) 4_545 . 102_455 n
O2 Bi2_1 O2 114.78(20) 4_545 . 103_454 n
O2 Bi2_1 O2 74.36(17) 102_455 . 103_454 n
O1 Ti1 O1 68.7(4) 3_555 . 4_545 n
O1 Ti1 O1 90.07(9) 3_555 . 101_455 n
O1 Ti1 O1 158.7(4) 3_555 . 102_455 n
O1 Ti1 O3 87.46(34) 3_555 . 1_555 n
O1 Ti1 O3 89.3(4) 3_555 . 2_556 n
O1 Ti1 O1 158.7(4) 4_545 . 101_455 n
O1 Ti1 O1 90.07(9) 4_545 . 102_455 n
O1 Ti1 O3 89.3(4) 4_545 . 1_555 n
O1 Ti1 O3 87.46(34) 4_545 . 2_556 n
O1 Ti1 O1 111.2(5) 101_455 . 102_455 n
O1 Ti1 O3 89.05(31) 101_455 . 1_555 n
O1 Ti1 O3 93.20(27) 101_455 . 2_556 n
O1 Ti1 O3 93.20(27) 102_455 . 1_555 n
O1 Ti1 O3 89.05(31) 102_455 . 2_556 n
O3 Ti1 O3 176.0(8) 1_555 . 2_556 n
O4 Ti2 O5 96.89(33) 1_555 . 4_555 n
O4 Ti2 O5 101.07(31) 1_555 . 102_465 n
O4 Ti2 O6 102.88(32) 1_555 . 3_564 n
O4 Ti2 O6 107.95(31) 1_555 . 101_464 n
O5 Ti2 O5 85.71(21) 4_555 . 102_465 n
O5 Ti2 O6 81.40(24) 4_555 . 3_564 n
O5 Ti2 O6 154.75(18) 4_555 . 101_464 n
O5 Ti2 O6 153.94(18) 102_465 . 3_564 n
O5 Ti2 O6 93.76(27) 102_465 . 101_464 n
O6 Ti2 O6 88.53(23) 3_564 . 101_464 n
La1_1 O1 La1_1 108.89(14) 103_565 . 104_545 n
La1_1 O1 La1_1 0.0 103_565 . 103_565 n
La1_1 O1 La1_1 108.89(14) 103_565 . 104_545 n
La1_1 O1 Ti1 98.11(28) 103_564 . 3_554 n
La1_1 O1 Ti1 96.92(26) 103_564 . 101_554 n
La1_1 O1 La1_1 108.89(14) 104_545 . 103_565 n
La1_1 O1 La1_1 0.0 104_545 . 104_545 n
La1_1 O1 Ti1 94.13(29) 104_544 . 3_554 n
La1_1 O1 Ti1 95.49(25) 104_544 . 101_554 n
La1_1 O1 La1_1 108.89(14) 103_565 . 104_545 n
La1_1 O1 Ti1 98.11(28) 103_564 . 3_554 n
La1_1 O1 Ti1 96.92(26) 103_564 . 101_554 n
La1_1 O1 Ti1 94.13(29) 104_544 . 3_554 n
La1_1 O1 Ti1 95.49(25) 104_544 . 101_554 n
Ti1 O1 Ti1 158.5(4) 3_554 . 101_554 n
La2_1 O2 La2_1 109.7(7) 1_555 . 4_555 n
La2_1 O2 La2_1 115.14(34) 1_555 . 102_555 n
La2_1 O2 La2_1 104.7(5) 1_555 . 103_554 n
La2_1 O2 La2_1 0.0 1_555 . 1_555 n
La2_1 O2 La2_1 109.7(7) 1_555 . 4_555 n
La2_1 O2 La2_1 115.14(34) 1_555 . 102_555 n
La2_1 O2 La2_1 104.7(5) 1_555 . 103_554 n
La2_1 O2 Bi2_1 6.31(29) 1_555 . 1_555 n
La2_1 O2 Bi2_1 109.0(5) 1_555 . 4_555 n
La2_1 O2 Bi2_1 108.0(5) 1_555 . 102_555 n
La2_1 O2 Bi2_1 112.56(33) 1_555 . 103_554 n
La2_1 O2 Bi2_1 6.31(29) 1_555 . 1_555 n
La2_1 O2 Bi2_1 109.0(5) 1_555 . 4_555 n
La2_1 O2 Bi2_1 108.0(5) 1_555 . 102_555 n
La2_1 O2 Bi2_1 112.56(33) 1_555 . 103_554 n
La2_1 O2 La2_1 90.8(5) 4_555 . 102_555 n
La2_1 O2 La2_1 116.0(4) 4_555 . 103_554 n
La2_1 O2 La2_1 109.7(7) 4_555 . 1_555 n
La2_1 O2 La2_1 0.0 4_555 . 4_555 n
La2_1 O2 La2_1 90.8(5) 4_555 . 102_555 n
La2_1 O2 La2_1 116.0(4) 4_555 . 103_554 n
La2_1 O2 Bi2_1 104.5(4) 4_555 . 1_555 n
La2_1 O2 Bi2_1 10.15(30) 4_555 . 4_555 n
La2_1 O2 Bi2_1 102.0(4) 4_555 . 102_555 n
La2_1 O2 Bi2_1 115.2(4) 4_555 . 103_554 n
La2_1 O2 Bi2_1 104.5(4) 4_555 . 1_555 n
La2_1 O2 Bi2_1 10.15(30) 4_555 . 4_555 n
La2_1 O2 Bi2_1 102.0(4) 4_555 . 102_555 n
La2_1 O2 Bi2_1 115.2(4) 4_555 . 103_554 n
La2_1 O2 La2_1 120.2(9) 102_555 . 103_554 n
La2_1 O2 La2_1 115.14(34) 102_555 . 1_555 n
La2_1 O2 La2_1 90.8(5) 102_555 . 4_555 n
La2_1 O2 La2_1 0.0 102_555 . 102_555 n
La2_1 O2 La2_1 120.2(9) 102_555 . 103_554 n
La2_1 O2 Bi2_1 112.3(5) 102_555 . 1_555 n
La2_1 O2 Bi2_1 100.0(4) 102_555 . 4_555 n
La2_1 O2 Bi2_1 11.54(25) 102_555 . 102_555 n
La2_1 O2 Bi2_1 111.8(5) 102_555 . 103_554 n
La2_1 O2 Bi2_1 112.3(5) 102_555 . 1_555 n
La2_1 O2 Bi2_1 100.0(4) 102_555 . 4_555 n
La2_1 O2 Bi2_1 11.54(25) 102_555 . 102_555 n
La2_1 O2 Bi2_1 111.8(5) 102_555 . 103_554 n
La2_1 O2 La2_1 104.7(5) 103_554 . 1_555 n
La2_1 O2 La2_1 116.0(4) 103_554 . 4_555 n
La2_1 O2 La2_1 120.2(9) 103_554 . 102_555 n
La2_1 O2 La2_1 0.0 103_554 . 103_554 n
La2_1 O2 Bi2_1 110.7(4) 103_554 . 1_555 n
La2_1 O2 Bi2_1 107.1(4) 103_554 . 4_555 n
La2_1 O2 Bi2_1 116.3(4) 103_554 . 102_555 n
La2_1 O2 Bi2_1 8.9(4) 103_554 . 103_554 n
La2_1 O2 Bi2_1 110.7(4) 103_554 . 1_555 n
La2_1 O2 Bi2_1 107.1(4) 103_554 . 4_555 n
La2_1 O2 Bi2_1 116.3(4) 103_554 . 102_555 n
La2_1 O2 Bi2_1 8.9(4) 103_554 . 103_554 n
La2_1 O2 La2_1 109.7(7) 1_555 . 4_555 n
La2_1 O2 La2_1 115.14(34) 1_555 . 102_555 n
La2_1 O2 La2_1 104.7(5) 1_555 . 103_554 n
La2_1 O2 Bi2_1 6.31(29) 1_555 . 1_555 n
La2_1 O2 Bi2_1 109.0(5) 1_555 . 4_555 n
La2_1 O2 Bi2_1 108.0(5) 1_555 . 102_555 n
La2_1 O2 Bi2_1 112.56(33) 1_555 . 103_554 n
La2_1 O2 Bi2_1 6.31(29) 1_555 . 1_555 n
La2_1 O2 Bi2_1 109.0(5) 1_555 . 4_555 n
La2_1 O2 Bi2_1 108.0(5) 1_555 . 102_555 n
La2_1 O2 Bi2_1 112.56(33) 1_555 . 103_554 n
La2_1 O2 La2_1 90.8(5) 4_555 . 102_555 n
La2_1 O2 La2_1 116.0(4) 4_555 . 103_554 n
La2_1 O2 Bi2_1 104.5(4) 4_555 . 1_555 n
La2_1 O2 Bi2_1 10.15(30) 4_555 . 4_555 n
La2_1 O2 Bi2_1 102.0(4) 4_555 . 102_555 n
La2_1 O2 Bi2_1 115.2(4) 4_555 . 103_554 n
La2_1 O2 Bi2_1 104.5(4) 4_555 . 1_555 n
La2_1 O2 Bi2_1 10.15(30) 4_555 . 4_555 n
La2_1 O2 Bi2_1 102.0(4) 4_555 . 102_555 n
La2_1 O2 Bi2_1 115.2(4) 4_555 . 103_554 n
La2_1 O2 La2_1 120.2(9) 102_555 . 103_554 n
La2_1 O2 Bi2_1 112.3(5) 102_555 . 1_555 n
La2_1 O2 Bi2_1 100.0(4) 102_555 . 4_555 n
La2_1 O2 Bi2_1 11.54(25) 102_555 . 102_555 n
La2_1 O2 Bi2_1 111.8(5) 102_555 . 103_554 n
La2_1 O2 Bi2_1 112.3(5) 102_555 . 1_555 n
La2_1 O2 Bi2_1 100.0(4) 102_555 . 4_555 n
La2_1 O2 Bi2_1 11.54(25) 102_555 . 102_555 n
La2_1 O2 Bi2_1 111.8(5) 102_555 . 103_554 n
La2_1 O2 Bi2_1 110.7(4) 103_554 . 1_555 n
La2_1 O2 Bi2_1 107.1(4) 103_554 . 4_555 n
La2_1 O2 Bi2_1 116.3(4) 103_554 . 102_555 n
La2_1 O2 Bi2_1 8.9(4) 103_554 . 103_554 n
La2_1 O2 Bi2_1 110.7(4) 103_554 . 1_555 n
La2_1 O2 Bi2_1 107.1(4) 103_554 . 4_555 n
La2_1 O2 Bi2_1 116.3(4) 103_554 . 102_555 n
La2_1 O2 Bi2_1 8.9(4) 103_554 . 103_554 n
Bi2_1 O2 Bi2_1 104.63(28) 1_555 . 4_555 n
Bi2_1 O2 Bi2_1 106.18(28) 1_555 . 102_555 n
Bi2_1 O2 Bi2_1 118.67(22) 1_555 . 103_554 n
Bi2_1 O2 Bi2_1 0.0 1_555 . 1_555 n
Bi2_1 O2 Bi2_1 104.63(28) 1_555 . 4_555 n
Bi2_1 O2 Bi2_1 106.18(28) 1_555 . 102_555 n
Bi2_1 O2 Bi2_1 118.67(22) 1_555 . 103_554 n
Bi2_1 O2 Bi2_1 111.39(23) 4_555 . 102_555 n
Bi2_1 O2 Bi2_1 107.28(29) 4_555 . 103_554 n
Bi2_1 O2 Bi2_1 104.63(28) 4_555 . 1_555 n
Bi2_1 O2 Bi2_1 0.0 4_555 . 4_555 n
Bi2_1 O2 Bi2_1 111.39(23) 4_555 . 102_555 n
Bi2_1 O2 Bi2_1 107.28(29) 4_555 . 103_554 n
Bi2_1 O2 Bi2_1 108.67(30) 102_555 . 103_554 n
Bi2_1 O2 Bi2_1 106.18(28) 102_555 . 1_555 n
Bi2_1 O2 Bi2_1 111.39(23) 102_555 . 4_555 n
Bi2_1 O2 Bi2_1 0.0 102_555 . 102_555 n
Bi2_1 O2 Bi2_1 108.67(30) 102_555 . 103_554 n
Bi2_1 O2 Bi2_1 118.67(22) 103_554 . 1_555 n
Bi2_1 O2 Bi2_1 107.28(29) 103_554 . 4_555 n
Bi2_1 O2 Bi2_1 108.67(30) 103_554 . 102_555 n
Bi2_1 O2 Bi2_1 0.0 103_554 . 103_554 n
Bi2_1 O2 Bi2_1 104.63(28) 1_555 . 4_555 n
Bi2_1 O2 Bi2_1 106.18(28) 1_555 . 102_555 n
Bi2_1 O2 Bi2_1 118.67(22) 1_555 . 103_554 n
Bi2_1 O2 Bi2_1 111.39(23) 4_555 . 102_555 n
Bi2_1 O2 Bi2_1 107.28(29) 4_555 . 103_554 n
Bi2_1 O2 Bi2_1 108.67(30) 102_555 . 103_554 n
La1_1 O3 La1_1 95.23(17) 4_545 . 102_565 n
La1_1 O3 La1_1 0.0 4_545 . 4_545 n
La1_1 O3 La1_1 95.23(17) 4_545 . 102_565 n
La1_1 O3 Ti1 100.37(15) 4_545 . 1_555 n
La1_1 O3 La1_1 95.23(17) 102_565 . 4_545 n
La1_1 O3 La1_1 0.0 102_565 . 102_565 n
La1_1 O3 Ti1 97.5(4) 102_565 . 1_555 n
La1_1 O3 La1_1 95.23(17) 4_545 . 102_565 n
La1_1 O3 Ti1 100.37(15) 4_545 . 1_555 n
La1_1 O3 Ti1 97.5(4) 102_565 . 1_555 n
La2_1 O4 La2_1 97.9(4) 4_555 . 102_565 n
La2_1 O4 La2_1 0.0 4_555 . 4_555 n
La2_1 O4 La2_1 97.9(4) 4_555 . 102_565 n
La2_1 O4 Ti2 109.9(4) 4_555 . 1_555 n
La2_1 O4 La2_1 97.9(4) 102_565 . 4_555 n
La2_1 O4 La2_1 0.0 102_565 . 102_565 n
La2_1 O4 Ti2 102.7(4) 102_565 . 1_555 n
La2_1 O4 La2_1 97.9(4) 4_555 . 102_565 n
La2_1 O4 Ti2 109.9(4) 4_555 . 1_555 n
La2_1 O4 Ti2 102.7(4) 102_565 . 1_555 n
La1_1 O5 La1_1 100.15(13) 1_545 . 103_565 n
La1_1 O5 La1_1 0.0 1_545 . 1_545 n
La1_1 O5 La1_1 100.15(13) 1_545 . 103_565 n
La1_1 O5 Bi1_1 0.0 1_545 . 1_545 n
La1_1 O5 Bi1_1 100.15(13) 1_545 . 103_564 n
La1_1 O5 Bi1_1 0.0 1_545 . 1_545 n
La1_1 O5 Bi1_1 100.15(13) 1_545 . 103_564 n
La1_1 O5 Ti2 97.61(22) 1_545 . 4_545 n
La1_1 O5 Ti2 100.34(25) 1_545 . 102_565 n
La1_1 O5 La1_1 100.15(13) 103_565 . 1_545 n
La1_1 O5 La1_1 0.0 103_565 . 103_565 n
La1_1 O5 Bi1_1 100.15(13) 103_564 . 1_545 n
La1_1 O5 Bi1_1 0.0 103_564 . 103_564 n
La1_1 O5 Bi1_1 100.15(13) 103_564 . 1_545 n
La1_1 O5 Bi1_1 0.0 103_564 . 103_564 n
La1_1 O5 Ti2 99.47(28) 103_564 . 4_545 n
La1_1 O5 Ti2 100.23(23) 103_564 . 102_565 n
La1_1 O5 La1_1 100.15(13) 1_545 . 103_565 n
La1_1 O5 Bi1_1 0.0 1_545 . 1_545 n
La1_1 O5 Bi1_1 100.15(13) 1_545 . 103_564 n
La1_1 O5 Bi1_1 0.0 1_545 . 1_545 n
La1_1 O5 Bi1_1 100.15(13) 1_545 . 103_564 n
La1_1 O5 Ti2 97.61(22) 1_545 . 4_545 n
La1_1 O5 Ti2 100.34(25) 1_545 . 102_565 n
La1_1 O5 Bi1_1 100.15(13) 103_564 . 1_545 n
La1_1 O5 Bi1_1 0.0 103_564 . 103_564 n
La1_1 O5 Bi1_1 100.15(13) 103_564 . 1_545 n
La1_1 O5 Bi1_1 0.0 103_564 . 103_564 n
La1_1 O5 Ti2 99.47(28) 103_564 . 4_545 n
La1_1 O5 Ti2 100.23(23) 103_564 . 102_565 n
Bi1_1 O5 Bi1_1 100.15(13) 1_545 . 103_564 n
Bi1_1 O5 Bi1_1 0.0 1_545 . 1_545 n
Bi1_1 O5 Bi1_1 100.15(13) 1_545 . 103_564 n
Bi1_1 O5 Ti2 97.61(22) 1_545 . 4_545 n
Bi1_1 O5 Ti2 100.34(25) 1_545 . 102_565 n
Bi1_1 O5 Bi1_1 100.15(13) 103_564 . 1_545 n
Bi1_1 O5 Bi1_1 0.0 103_564 . 103_564 n
Bi1_1 O5 Ti2 99.47(28) 103_564 . 4_545 n
Bi1_1 O5 Ti2 100.23(23) 103_564 . 102_565 n
Bi1_1 O5 Bi1_1 100.15(13) 1_545 . 103_564 n
Bi1_1 O5 Ti2 97.61(22) 1_545 . 4_545 n
Bi1_1 O5 Ti2 100.34(25) 1_545 . 102_565 n
Bi1_1 O5 Ti2 99.47(28) 103_564 . 4_545 n
Bi1_1 O5 Ti2 100.23(23) 103_564 . 102_565 n
Ti2 O5 Ti2 150.45(23) 4_545 . 102_565 n
La1_1 O6 La1_1 96.05(14) 2_566 . 104_546 n
La1_1 O6 La1_1 0.0 2_566 . 2_566 n
La1_1 O6 La1_1 96.05(14) 2_566 . 104_546 n
La1_1 O6 Bi1_1 96.05(14) 2_566 . 104_545 n
La1_1 O6 Bi1_1 96.05(14) 2_566 . 104_545 n
La1_1 O6 Ti2 92.23(22) 2_566 . 3_565 n
La1_1 O6 Ti2 91.67(24) 2_566 . 101_545 n
La1_1 O6 La1_1 96.05(14) 104_546 . 2_566 n
La1_1 O6 La1_1 0.0 104_546 . 104_546 n
La1_1 O6 Bi1_1 0.0 104_545 . 104_545 n
La1_1 O6 Bi1_1 0.0 104_545 . 104_545 n
La1_1 O6 Ti2 100.43(30) 104_545 . 3_565 n
La1_1 O6 Ti2 101.96(27) 104_545 . 101_545 n
La1_1 O6 La1_1 96.05(14) 2_566 . 104_546 n
La1_1 O6 Bi1_1 96.05(14) 2_566 . 104_545 n
La1_1 O6 Bi1_1 96.05(14) 2_566 . 104_545 n
La1_1 O6 Ti2 92.23(22) 2_566 . 3_565 n
La1_1 O6 Ti2 91.67(24) 2_566 . 101_545 n
La1_1 O6 Bi1_1 0.0 104_545 . 104_545 n
La1_1 O6 Bi1_1 0.0 104_545 . 104_545 n
La1_1 O6 Ti2 100.43(30) 104_545 . 3_565 n
La1_1 O6 Ti2 101.96(27) 104_545 . 101_545 n
Bi1_1 O6 Bi1_1 0.0 104_545 . 104_545 n
Bi1_1 O6 Ti2 100.43(30) 104_545 . 3_565 n
Bi1_1 O6 Ti2 101.96(27) 104_545 . 101_545 n
Bi1_1 O6 Ti2 100.43(30) 104_545 . 3_565 n
Bi1_1 O6 Ti2 101.96(27) 104_545 . 101_545 n
Ti2 O6 Ti2 156.73(22) 3_565 . 101_545 n

loop_
_geom_bond_atom_site_label_1
_geom_bond_atom_site_label_2
_geom_bond_distance
_geom_bond_site_symmetry_1
_geom_bond_site_symmetry_2
_geom_bond_publ_flag
La1_1 La1_1 3.888(5) . 103_465 n
La1_1 La1_1 3.769(5) . 103_475 n
La1_1 La1_1 3.888(5) . 103_565 n
La1_1 La1_1 3.769(5) . 103_575 n
La1_1 La1_1 3.888(5) . 103_465 n
La1_1 La1_1 3.769(5) . 103_475 n
La1_1 La1_1 3.888(5) . 103_565 n
La1_1 La1_1 3.769(5) . 103_575 n
La1_1 Bi1_1 3.888(5) . 103_465 n
La1_1 Bi1_1 3.769(5) . 103_475 n
La1_1 Bi1_1 3.888(5) . 103_565 n
La1_1 Bi1_1 3.769(5) . 103_575 n
La1_1 Bi1_1 3.888(5) . 103_465 n
La1_1 Bi1_1 3.769(5) . 103_475 n
La1_1 Bi1_1 3.888(5) . 103_565 n
La1_1 Bi1_1 3.769(5) . 103_575 n
La1_1 Ti1 3.4953(28) . 3_554 n
La1_1 Ti1 3.4295(28) . 3_564 n
La1_1 Ti1 3.454(9) . 101_464 n
La1_1 Ti1 3.477(9) . 101_564 n
La1_1 Ti2 3.437(5) . 4_545 n
La1_1 Ti2 3.394(5) . 4_555 n
La1_1 Ti2 3.496(5) . 102_475 n
La1_1 Ti2 3.340(5) . 102_575 n
La1_1 O1 3.085(6) . 1_565 n
La1_1 O1 2.594(6) . 103_465 n
La1_1 O1 2.718(5) . 104_455 n
La1_1 O3 2.615(5) . 4_555 n
La1_1 O3 2.825(5) . 4_565 n
La1_1 O3 2.650(6) . 102_465 n
La1_1 O3 2.809(6) . 102_565 n
La1_1 O5 2.424(4) . 1_565 n
La1_1 O5 2.491(5) . 103_465 n
La1_1 O6 2.710(5) . 2_566 n
La1_1 O6 2.518(4) . 104_456 n
La1_1 La1_1 3.888(5) . 103_465 n
La1_1 La1_1 3.769(5) . 103_475 n
La1_1 La1_1 3.888(5) . 103_565 n
La1_1 La1_1 3.769(5) . 103_575 n
La1_1 La1_1 3.888(5) . 103_465 n
La1_1 La1_1 3.769(5) . 103_475 n
La1_1 La1_1 3.888(5) . 103_565 n
La1_1 La1_1 3.769(5) . 103_575 n
La1_1 Bi1_1 3.888(5) . 103_465 n
La1_1 Bi1_1 3.769(5) . 103_475 n
La1_1 Bi1_1 3.888(5) . 103_565 n
La1_1 Bi1_1 3.769(5) . 103_575 n
La1_1 Bi1_1 3.888(5) . 103_465 n
La1_1 Bi1_1 3.769(5) . 103_475 n
La1_1 Bi1_1 3.888(5) . 103_565 n
La1_1 Bi1_1 3.769(5) . 103_575 n
La1_1 Ti1 3.4953(28) . 3_554 n
La1_1 Ti1 3.4295(28) . 3_564 n
La1_1 Ti1 3.454(9) . 101_464 n
La1_1 Ti1 3.477(9) . 101_564 n
La1_1 Ti2 3.437(5) . 4_545 n
La1_1 Ti2 3.394(5) . 4_555 n
La1_1 Ti2 3.496(5) . 102_475 n
La1_1 Ti2 3.340(5) . 102_575 n
La1_1 O1 3.085(6) . 1_565 n
La1_1 O1 2.594(6) . 103_465 n
La1_1 O1 2.718(5) . 104_455 n
La1_1 O3 2.615(5) . 4_555 n
La1_1 O3 2.825(5) . 4_565 n
La1_1 O3 2.650(6) . 102_465 n
La1_1 O3 2.809(6) . 102_565 n
La1_1 O5 2.424(4) . 1_565 n
La1_1 O5 2.491(5) . 103_465 n
La1_1 O6 2.710(5) . 2_566 n
La1_1 O6 2.518(4) . 104_456 n
Bi1_1 La1_1 3.888(5) . 103_465 n
Bi1_1 La1_1 3.769(5) . 103_475 n
Bi1_1 La1_1 3.888(5) . 103_565 n
Bi1_1 La1_1 3.769(5) . 103_575 n
Bi1_1 La1_1 3.888(5) . 103_465 n
Bi1_1 La1_1 3.769(5) . 103_475 n
Bi1_1 La1_1 3.888(5) . 103_565 n
Bi1_1 La1_1 3.769(5) . 103_575 n
Bi1_1 Bi1_1 3.769(5) . 103_475 n
Bi1_1 Bi1_1 3.769(5) . 103_575 n
Bi1_1 Bi1_1 3.769(5) . 103_475 n
Bi1_1 Bi1_1 3.769(5) . 103_575 n
Bi1_1 Ti1 3.4953(28) . 3_554 n
Bi1_1 Ti1 3.4295(28) . 3_564 n
Bi1_1 Ti1 3.454(9) . 101_464 n
Bi1_1 Ti1 3.477(9) . 101_564 n
Bi1_1 Ti2 3.437(5) . 4_545 n
Bi1_1 Ti2 3.394(5) . 4_555 n
Bi1_1 Ti2 3.496(5) . 102_475 n
Bi1_1 Ti2 3.340(5) . 102_575 n
Bi1_1 O1 2.594(6) . 103_465 n
Bi1_1 O1 2.718(5) . 104_455 n
Bi1_1 O3 2.615(5) . 4_555 n
Bi1_1 O3 2.825(5) . 4_565 n
Bi1_1 O3 2.650(6) . 102_465 n
Bi1_1 O3 2.809(6) . 102_565 n
Bi1_1 O5 2.424(4) . 1_565 n
Bi1_1 O5 2.491(5) . 103_465 n
Bi1_1 O6 2.710(5) . 2_566 n
Bi1_1 O6 2.518(4) . 104_456 n
Bi1_1 La1_1 3.888(5) . 103_465 n
Bi1_1 La1_1 3.769(5) . 103_475 n
Bi1_1 La1_1 3.888(5) . 103_565 n
Bi1_1 La1_1 3.769(5) . 103_575 n
Bi1_1 La1_1 3.888(5) . 103_465 n
Bi1_1 La1_1 3.769(5) . 103_475 n
Bi1_1 La1_1 3.888(5) . 103_565 n
Bi1_1 La1_1 3.769(5) . 103_575 n
Bi1_1 Bi1_1 3.769(5) . 103_475 n
Bi1_1 Bi1_1 3.769(5) . 103_575 n
Bi1_1 Bi1_1 3.769(5) . 103_475 n
Bi1_1 Bi1_1 3.769(5) . 103_575 n
Bi1_1 Ti1 3.4953(28) . 3_554 n
Bi1_1 Ti1 3.4295(28) . 3_564 n
Bi1_1 Ti1 3.454(9) . 101_464 n
Bi1_1 Ti1 3.477(9) . 101_564 n
Bi1_1 Ti2 3.437(5) . 4_545 n
Bi1_1 Ti2 3.394(5) . 4_555 n
Bi1_1 Ti2 3.496(5) . 102_475 n
Bi1_1 Ti2 3.340(5) . 102_575 n
Bi1_1 O1 2.594(6) . 103_465 n
Bi1_1 O1 2.718(5) . 104_455 n
Bi1_1 O3 2.615(5) . 4_555 n
Bi1_1 O3 2.825(5) . 4_565 n
Bi1_1 O3 2.650(6) . 102_465 n
Bi1_1 O3 2.809(6) . 102_565 n
Bi1_1 O5 2.424(4) . 1_565 n
Bi1_1 O5 2.491(5) . 103_465 n
Bi1_1 O6 2.710(5) . 2_566 n
Bi1_1 O6 2.518(4) . 104_456 n
La2_1 La2_1 3.535(15) . 103_445 n
La2_1 La2_1 4.147(18) . 103_455 n
La2_1 La2_1 3.535(15) . 103_545 n
La2_1 La2_1 4.147(18) . 103_555 n
La2_1 La2_1 3.535(15) . 103_445 n
La2_1 La2_1 4.147(18) . 103_455 n
La2_1 La2_1 3.535(15) . 103_545 n
La2_1 La2_1 4.147(18) . 103_555 n
La2_1 Bi2_1 0.491(10) . 1_555 n
La2_1 Bi2_1 3.830(16) . 4_545 n
La2_1 Bi2_1 3.904(18) . 102_455 n
La2_1 Bi2_1 3.619(14) . 103_445 n
La2_1 Bi2_1 3.973(19) . 103_455 n
La2_1 Bi2_1 3.750(20) . 103_545 n
La2_1 Bi2_1 0.491(10) . 1_555 n
La2_1 Bi2_1 3.830(16) . 4_545 n
La2_1 Bi2_1 3.904(18) . 102_455 n
La2_1 Bi2_1 3.619(14) . 103_445 n
La2_1 Bi2_1 3.973(19) . 103_455 n
La2_1 Bi2_1 3.750(20) . 103_545 n
La2_1 Ti2 3.404(14) . 4_535 n
La2_1 Ti2 3.591(18) . 102_465 n
La2_1 Ti2 3.577(17) . 102_565 n
La2_1 O2 2.697(15) . 1_555 n
La2_1 O2 2.550(18) . 4_545 n
La2_1 O2 2.411(13) . 102_455 n
La2_1 O2 2.537(18) . 103_455 n
La2_1 O4 2.782(13) . 4_535 n
La2_1 O4 2.750(13) . 4_545 n
La2_1 O4 2.748(19) . 102_465 n
La2_1 O4 2.862(18) . 102_565 n
La2_1 O6 3.103(13) . 104_446 n
La2_1 La2_1 3.535(15) . 103_445 n
La2_1 La2_1 4.147(18) . 103_455 n
La2_1 La2_1 3.535(15) . 103_545 n
La2_1 La2_1 4.147(18) . 103_555 n
La2_1 La2_1 3.535(15) . 103_445 n
La2_1 La2_1 4.147(18) . 103_455 n
La2_1 La2_1 3.535(15) . 103_545 n
La2_1 La2_1 4.147(18) . 103_555 n
La2_1 Bi2_1 0.491(10) . 1_555 n
La2_1 Bi2_1 3.830(16) . 4_545 n
La2_1 Bi2_1 3.904(18) . 102_455 n
La2_1 Bi2_1 3.619(14) . 103_445 n
La2_1 Bi2_1 3.973(19) . 103_455 n
La2_1 Bi2_1 3.750(20) . 103_545 n
La2_1 Bi2_1 0.491(10) . 1_555 n
La2_1 Bi2_1 3.830(16) . 4_545 n
La2_1 Bi2_1 3.904(18) . 102_455 n
La2_1 Bi2_1 3.619(14) . 103_445 n
La2_1 Bi2_1 3.973(19) . 103_455 n
La2_1 Bi2_1 3.750(20) . 103_545 n
La2_1 Ti2 3.404(14) . 4_535 n
La2_1 Ti2 3.591(18) . 102_465 n
La2_1 Ti2 3.577(17) . 102_565 n
La2_1 O2 2.697(15) . 1_555 n
La2_1 O2 2.550(18) . 4_545 n
La2_1 O2 2.411(13) . 102_455 n
La2_1 O2 2.537(18) . 103_455 n
La2_1 O4 2.782(13) . 4_535 n
La2_1 O4 2.750(13) . 4_545 n
La2_1 O4 2.748(19) . 102_465 n
La2_1 O4 2.862(18) . 102_565 n
La2_1 O6 3.103(13) . 104_446 n
Bi2_1 La2_1 0.491(10) . 1_555 n
Bi2_1 La2_1 3.830(16) . 4_555 n
Bi2_1 La2_1 3.904(18) . 102_555 n
Bi2_1 La2_1 3.750(20) . 103_445 n
Bi2_1 La2_1 3.619(14) . 103_545 n
Bi2_1 La2_1 3.973(19) . 103_555 n
Bi2_1 La2_1 0.491(10) . 1_555 n
Bi2_1 La2_1 3.830(16) . 4_555 n
Bi2_1 La2_1 3.904(18) . 102_555 n
Bi2_1 La2_1 3.750(20) . 103_445 n
Bi2_1 La2_1 3.619(14) . 103_545 n
Bi2_1 La2_1 3.973(19) . 103_555 n
Bi2_1 Bi2_1 3.641(4) . 4_545 n
Bi2_1 Bi2_1 3.641(4) . 4_555 n
Bi2_1 Bi2_1 3.645(4) . 102_455 n
Bi2_1 Bi2_1 3.645(4) . 102_555 n
Bi2_1 Bi2_1 3.784(6) . 103_445 n
Bi2_1 Bi2_1 3.784(6) . 103_545 n
Bi2_1 Bi2_1 3.641(4) . 4_545 n
Bi2_1 Bi2_1 3.641(4) . 4_555 n
Bi2_1 Bi2_1 3.645(4) . 102_455 n
Bi2_1 Bi2_1 3.645(4) . 102_555 n
Bi2_1 Bi2_1 3.784(6) . 103_445 n
Bi2_1 Bi2_1 3.784(6) . 103_545 n
Bi2_1 O2 2.289(8) . 1_555 n
Bi2_1 O2 2.312(6) . 4_545 n
Bi2_1 O2 2.269(7) . 102_455 n
Bi2_1 O2 2.213(7) . 103_455 n
Bi2_1 O4 2.703(6) . 4_545 n
Bi2_1 O4 2.934(8) . 102_465 n
Bi2_1 O4 2.878(8) . 102_565 n
Bi2_1 La2_1 0.491(10) . 1_555 n
Bi2_1 La2_1 3.830(16) . 4_555 n
Bi2_1 La2_1 3.904(18) . 102_555 n
Bi2_1 La2_1 3.750(20) . 103_445 n
Bi2_1 La2_1 3.619(14) . 103_545 n
Bi2_1 La2_1 3.973(19) . 103_555 n
Bi2_1 La2_1 0.491(10) . 1_555 n
Bi2_1 La2_1 3.830(16) . 4_555 n
Bi2_1 La2_1 3.904(18) . 102_555 n
Bi2_1 La2_1 3.750(20) . 103_445 n
Bi2_1 La2_1 3.619(14) . 103_545 n
Bi2_1 La2_1 3.973(19) . 103_555 n
Bi2_1 Bi2_1 3.641(4) . 4_545 n
Bi2_1 Bi2_1 3.641(4) . 4_555 n
Bi2_1 Bi2_1 3.645(4) . 102_455 n
Bi2_1 Bi2_1 3.645(4) . 102_555 n
Bi2_1 Bi2_1 3.784(6) . 103_445 n
Bi2_1 Bi2_1 3.784(6) . 103_545 n
Bi2_1 Bi2_1 3.641(4) . 4_545 n
Bi2_1 Bi2_1 3.641(4) . 4_555 n
Bi2_1 Bi2_1 3.645(4) . 102_455 n
Bi2_1 Bi2_1 3.645(4) . 102_555 n
Bi2_1 Bi2_1 3.784(6) . 103_445 n
Bi2_1 Bi2_1 3.784(6) . 103_545 n
Bi2_1 O2 2.289(8) . 1_555 n
Bi2_1 O2 2.312(6) . 4_545 n
Bi2_1 O2 2.269(7) . 102_455 n
Bi2_1 O2 2.213(7) . 103_455 n
Bi2_1 O4 2.703(6) . 4_545 n
Bi2_1 O4 2.934(8) . 102_465 n
Bi2_1 O4 2.878(8) . 102_565 n
Ti1 La1_1 3.4953(28) . 3_555 n
Ti1 La1_1 3.4295(28) . 3_565 n
Ti1 La1_1 3.4295(28) . 4_535 n
Ti1 La1_1 3.4953(28) . 4_545 n
Ti1 La1_1 3.477(9) . 101_445 n
Ti1 La1_1 3.454(9) . 101_545 n
Ti1 La1_1 3.477(9) . 102_465 n
Ti1 La1_1 3.454(9) . 102_565 n
Ti1 La1_1 3.4953(28) . 3_555 n
Ti1 La1_1 3.4295(28) . 3_565 n
Ti1 La1_1 3.4295(28) . 4_535 n
Ti1 La1_1 3.4953(28) . 4_545 n
Ti1 La1_1 3.477(9) . 101_445 n
Ti1 La1_1 3.454(9) . 101_545 n
Ti1 La1_1 3.477(9) . 102_465 n
Ti1 La1_1 3.454(9) . 102_565 n
Ti1 Bi1_1 3.4953(28) . 3_555 n
Ti1 Bi1_1 3.4295(28) . 3_565 n
Ti1 Bi1_1 3.4295(28) . 4_535 n
Ti1 Bi1_1 3.4953(28) . 4_545 n
Ti1 Bi1_1 3.477(9) . 101_445 n
Ti1 Bi1_1 3.454(9) . 101_545 n
Ti1 Bi1_1 3.477(9) . 102_465 n
Ti1 Bi1_1 3.454(9) . 102_565 n
Ti1 Bi1_1 3.4953(28) . 3_555 n
Ti1 Bi1_1 3.4295(28) . 3_565 n
Ti1 Bi1_1 3.4295(28) . 4_535 n
Ti1 Bi1_1 3.4953(28) . 4_545 n
Ti1 Bi1_1 3.477(9) . 101_445 n
Ti1 Bi1_1 3.454(9) . 101_545 n
Ti1 Bi1_1 3.477(9) . 102_465 n
Ti1 Bi1_1 3.454(9) . 102_565 n
Ti1 O1 1.944(9) . 3_555 n
Ti1 O1 1.944(9) . 4_545 n
Ti1 O1 1.953(7) . 101_455 n
Ti1 O1 1.953(7) . 102_455 n
Ti1 O3 1.8960(18) . 1_555 n
Ti1 O3 1.8960(18) . 2_556 n
Ti2 La1_1 3.394(5) . 4_545 n
Ti2 La1_1 3.437(5) . 4_555 n
Ti2 La1_1 3.340(5) . 102_475 n
Ti2 La1_1 3.496(5) . 102_575 n
Ti2 La1_1 3.394(5) . 4_545 n
Ti2 La1_1 3.437(5) . 4_555 n
Ti2 La1_1 3.340(5) . 102_475 n
Ti2 La1_1 3.496(5) . 102_575 n
Ti2 Bi1_1 3.394(5) . 4_545 n
Ti2 Bi1_1 3.437(5) . 4_555 n
Ti2 Bi1_1 3.340(5) . 102_475 n
Ti2 Bi1_1 3.496(5) . 102_575 n
Ti2 Bi1_1 3.394(5) . 4_545 n
Ti2 Bi1_1 3.437(5) . 4_555 n
Ti2 Bi1_1 3.340(5) . 102_475 n
Ti2 Bi1_1 3.496(5) . 102_575 n
Ti2 La2_1 3.404(14) . 4_565 n
Ti2 La2_1 3.577(17) . 102_465 n
Ti2 La2_1 3.591(18) . 102_565 n
Ti2 La2_1 3.404(14) . 4_565 n
Ti2 La2_1 3.577(17) . 102_465 n
Ti2 La2_1 3.591(18) . 102_565 n
Ti2 O3 2.3646(23) . 1_565 n
Ti2 O4 1.7840(31) . 1_555 n
Ti2 O5 2.076(7) . 4_555 n
Ti2 O5 1.904(7) . 102_465 n
Ti2 O6 2.012(9) . 3_564 n
Ti2 O6 1.876(8) . 101_464 n
O1 La1_1 3.085(6) . 1_545 n
O1 La1_1 2.594(6) . 103_565 n
O1 La1_1 2.718(5) . 104_545 n
O1 La1_1 3.085(6) . 1_545 n
O1 La1_1 2.594(6) . 103_565 n
O1 La1_1 2.718(5) . 104_545 n
O1 Bi1_1 2.594(6) . 103_565 n
O1 Bi1_1 2.718(5) . 104_545 n
O1 Bi1_1 2.594(6) . 103_565 n
O1 Bi1_1 2.718(5) . 104_545 n
O1 Ti1 1.944(9) . 3_554 n
O1 Ti1 1.953(7) . 101_554 n
O2 La2_1 2.697(15) . 1_555 n
O2 La2_1 2.550(18) . 4_555 n
O2 La2_1 2.411(13) . 102_555 n
O2 La2_1 2.537(18) . 103_555 n
O2 La2_1 2.697(15) . 1_555 n
O2 La2_1 2.550(18) . 4_555 n
O2 La2_1 2.411(13) . 102_555 n
O2 La2_1 2.537(18) . 103_555 n
O2 Bi2_1 2.289(8) . 1_555 n
O2 Bi2_1 2.312(6) . 4_555 n
O2 Bi2_1 2.269(7) . 102_555 n
O2 Bi2_1 2.213(7) . 103_555 n
O2 Bi2_1 2.289(8) . 1_555 n
O2 Bi2_1 2.312(6) . 4_555 n
O2 Bi2_1 2.269(7) . 102_555 n
O2 Bi2_1 2.213(7) . 103_555 n
O3 La1_1 2.825(5) . 4_535 n
O3 La1_1 2.615(5) . 4_545 n
O3 La1_1 2.809(6) . 102_465 n
O3 La1_1 2.650(6) . 102_565 n
O3 La1_1 2.825(5) . 4_535 n
O3 La1_1 2.615(5) . 4_545 n
O3 La1_1 2.809(6) . 102_465 n
O3 La1_1 2.650(6) . 102_565 n
O3 Bi1_1 2.825(5) . 4_535 n
O3 Bi1_1 2.615(5) . 4_545 n
O3 Bi1_1 2.809(6) . 102_465 n
O3 Bi1_1 2.650(6) . 102_565 n
O3 Bi1_1 2.825(5) . 4_535 n
O3 Bi1_1 2.615(5) . 4_545 n
O3 Bi1_1 2.809(6) . 102_465 n
O3 Bi1_1 2.650(6) . 102_565 n
O3 Ti1 1.8960(18) . 1_555 n
O3 Ti2 2.3646(23) . 1_545 n
O4 La2_1 2.750(13) . 4_555 n
O4 La2_1 2.782(13) . 4_565 n
O4 La2_1 2.862(18) . 102_465 n
O4 La2_1 2.748(19) . 102_565 n
O4 La2_1 2.750(13) . 4_555 n
O4 La2_1 2.782(13) . 4_565 n
O4 La2_1 2.862(18) . 102_465 n
O4 La2_1 2.748(19) . 102_565 n
O4 Bi2_1 2.703(6) . 4_555 n
O4 Bi2_1 2.878(8) . 102_465 n
O4 Bi2_1 2.934(8) . 102_565 n
O4 Bi2_1 2.703(6) . 4_555 n
O4 Bi2_1 2.878(8) . 102_465 n
O4 Bi2_1 2.934(8) . 102_565 n
O4 Ti2 1.7840(31) . 1_555 n
O5 La1_1 2.424(4) . 1_545 n
O5 La1_1 2.491(5) . 103_565 n
O5 La1_1 2.424(4) . 1_545 n
O5 La1_1 2.491(5) . 103_565 n
O5 Bi1_1 2.424(4) . 1_545 n
O5 Bi1_1 2.491(5) . 103_565 n
O5 Bi1_1 2.424(4) . 1_545 n
O5 Bi1_1 2.491(5) . 103_565 n
O5 Ti2 2.076(7) . 4_545 n
O5 Ti2 1.904(7) . 102_565 n
O6 La1_1 2.710(5) . 2_566 n
O6 La1_1 2.518(4) . 104_546 n
O6 La1_1 2.710(5) . 2_566 n
O6 La1_1 2.518(4) . 104_546 n
O6 Bi1_1 2.710(5) . 2_566 n
O6 Bi1_1 2.518(4) . 104_546 n
O6 Bi1_1 2.710(5) . 2_566 n
O6 Bi1_1 2.518(4) . 104_546 n
O6 La2_1 3.103(13) . 104_556 n
O6 La2_1 3.103(13) . 104_556 n
O6 Ti2 2.012(9) . 3_565 n
O6 Ti2 1.876(8) . 101_545 n
